data_1501598
loop_
_publ_author_name
'Nadia Malek'
'Thierry Maris'
'Marie-Eve Perron'
'James D. Wuest'

_publ_section_title
;
 Molecular Tectonics: Porous Cleavable Networks Constructed by
 Dipole-Directed Stacking of Hydrogen-Bonded Sheets
;
_journal_name_full 'Angew. Chem. Int. Ed.'
_journal_page_first 4021
_journal_page_last 4025
_journal_paper_doi 10.1002/anie.200500198
_journal_volume 44
_journal_year 2005
_chemical_compound_source 'Synthesized by the authors. See text'
_chemical_formula_sum 'C24 H24 N3 O10 P'
_chemical_formula_weight 545.43
_chemical_name_systematic
; 
 ? 
;
_space_group_IT_number 147
_symmetry_cell_setting trigonal
_symmetry_space_group_name_Hall '-P 3'
_symmetry_space_group_name_H-M 'P -3'
_atom_sites_solution_hydrogens geom
_atom_sites_solution_primary direct
_atom_sites_solution_secondary difmap
_audit_creation_method SHELXL-97
_cell_angle_alpha 90.00
_cell_angle_beta 90.00
_cell_angle_gamma 120.00
_cell_formula_units_Z 2
_cell_length_a 17.4823(8)
_cell_length_b 17.4823(8)
_cell_length_c 5.0683(8)
_cell_measurement_reflns_used 1755
_cell_measurement_temperature 223(2)
_cell_measurement_theta_max 47.15
_cell_measurement_theta_min 2.92
_cell_volume 1341.5(2)
_computing_cell_refinement 'SMART (Bruker, 1999)'
_computing_data_collection 'SMART (Bruker, 1999)'
_computing_data_reduction 'SAINT (Bruker, 1999)'
_computing_molecular_graphics 'SHELXTL (Bruker, 1997)'
_computing_publication_material 'UdMX (local program)'
_computing_structure_refinement 'SHELXL97 (Sheldrick, 1997)'
_computing_structure_solution 'SHELXS97 (Sheldrick, 1997)'
_diffrn_ambient_temperature 223(2)
_diffrn_detector_area_resol_mean 5.5
_diffrn_measured_fraction_theta_full 0.942
_diffrn_measured_fraction_theta_max 0.942
_diffrn_measurement_device_type 'Bruker AXS Smart 2K/Platform'
_diffrn_measurement_method \w
_diffrn_radiation_monochromator graphite
_diffrn_radiation_source 'Sealed Tube'
_diffrn_radiation_type CuK\a
_diffrn_radiation_wavelength 1.54178
_diffrn_reflns_av_R_equivalents 0.107
_diffrn_reflns_av_sigmaI/netI 0.0927
_diffrn_reflns_limit_h_max 9
_diffrn_reflns_limit_h_min -18
_diffrn_reflns_limit_k_max 19
_diffrn_reflns_limit_k_min 0
_diffrn_reflns_limit_l_max 5
_diffrn_reflns_limit_l_min 0
_diffrn_reflns_number 6101
_diffrn_reflns_theta_full 58.73
_diffrn_reflns_theta_max 58.73
_diffrn_reflns_theta_min 2.92
_diffrn_standards_decay_% -1.25
_diffrn_standards_number 72
_exptl_absorpt_coefficient_mu 1.433
_exptl_absorpt_correction_T_max 1.0000
_exptl_absorpt_correction_T_min 0.2000
_exptl_absorpt_correction_type multi-scan
_exptl_absorpt_process_details 'Sadabs (Sheldrick,1996)'
_exptl_crystal_colour Colourless
_exptl_crystal_density_diffrn 1.350
_exptl_crystal_density_method 'not measured'
_exptl_crystal_description block
_exptl_crystal_F_000 568
_exptl_crystal_size_max 0.60
_exptl_crystal_size_mid 0.25
_exptl_crystal_size_min 0.25
_refine_diff_density_max 0.541
_refine_diff_density_min -0.243
_refine_diff_density_rms 0.079
_refine_ls_extinction_method none
_refine_ls_goodness_of_fit_ref 1.031
_refine_ls_hydrogen_treatment constr
_refine_ls_matrix_type full
_refine_ls_number_parameters 115
_refine_ls_number_reflns 1211
_refine_ls_number_restraints 30
_refine_ls_restrained_S_all 1.020
_refine_ls_R_factor_all 0.1559
_refine_ls_R_factor_gt 0.0956
_refine_ls_shift/su_max 0.000
_refine_ls_shift/su_mean 0.000
_refine_ls_structure_factor_coef Fsqd
_refine_ls_weighting_details 'calc w=1/[\s^2^(Fo^2^)+(0.1426P)^2^+1.5870P] where P=(Fo^2^+2Fc^2^)/3'
_refine_ls_weighting_scheme calc
_refine_ls_wR_factor_gt 0.2542
_refine_ls_wR_factor_ref 0.2886
_reflns_number_gt 699
_reflns_number_total 1211
_reflns_threshold_expression I>2\s(I)
_cod_data_source_file deposit.cif
_cod_data_source_block jiw629
_cod_original_sg_symbol_H-M P-3
_cod_database_code 1501598

loop_
_symmetry_equiv_pos_as_xyz
'x, y, z'
'-y, x-y, z'
'-x+y, -x, z'
'-x, -y, -z'
'y, -x+y, -z'
'x-y, x, -z'

loop_
_atom_site_label
_atom_site_type_symbol
_atom_site_fract_x
_atom_site_fract_y
_atom_site_fract_z
_atom_site_U_iso_or_equiv
_atom_site_adp_type
_atom_site_occupancy
_atom_site_symmetry_multiplicity
_atom_site_calc_flag
_atom_site_refinement_flags
P1 P 0.6667 0.3333 1.1167(5) 0.0636(11) Uani 1 3 d S
O1 O 0.6667 0.3333 1.4025(14) 0.077(2) Uani 1 3 d S
C1 C 0.7732(4) 0.3666(4) 0.9883(12) 0.0566(17) Uani 1 1 d .
C2 C 0.8120(4) 0.4248(4) 0.7944(12) 0.0587(17) Uani 1 1 d .
H2 H 0.7819 0.4508 0.7149 0.070 Uiso 1 1 calc .
N3 N 0.8925(3) 0.4467(3) 0.7114(9) 0.0632(16) Uani 1 1 d .
H3 H 0.9155 0.4856 0.5855 0.076 Uiso 1 1 calc .
C4 C 0.9417(5) 0.4125(4) 0.8104(13) 0.0679(19) Uani 1 1 d .
O4 O 1.0167(3) 0.4375(3) 0.7154(9) 0.0855(16) Uani 1 1 d .
C5 C 0.9056(5) 0.3542(5) 1.0164(15) 0.082(2) Uani 1 1 d .
H5 H 0.9376 0.3306 1.0972 0.098 Uiso 1 1 calc .
C6 C 0.8243(5) 0.3314(4) 1.1015(12) 0.074(2) Uani 1 1 d .
H6 H 0.7998 0.2907 1.2409 0.089 Uiso 1 1 calc .
C10 C 0.1353(8) 0.3425(9) 0.592(3) 0.123(4) Uani 1 1 d U
O10 O 0.0803(6) 0.3294(5) 0.7747(18) 0.156(3) Uani 1 1 d U
H10 H 0.0664 0.3683 0.7693 0.234 Uiso 1 1 calc .
O11 O 0.1598(6) 0.4004(6) 0.447(2) 0.173(4) Uani 1 1 d U
C11 C 0.1663(8) 0.2800(10) 0.588(3) 0.166(5) Uani 1 1 d U
H11 H 0.2019 0.2832 0.4448 0.199 Uiso 1 1 calc .
C12 C 0.1508(14) 0.2233(16) 0.754(5) 0.258(10) Uani 1 1 d U
H12A H 0.1155 0.2175 0.9008 0.310 Uiso 1 1 calc .
H12B H 0.1741 0.1854 0.7343 0.310 Uiso 1 1 calc .

loop_
_atom_site_aniso_label
_atom_site_aniso_U_11
_atom_site_aniso_U_22
_atom_site_aniso_U_33
_atom_site_aniso_U_23
_atom_site_aniso_U_13
_atom_site_aniso_U_12
P1 0.0675(15) 0.0675(15) 0.0558(19) 0.000 0.000 0.0337(8)
O1 0.085(4) 0.085(4) 0.060(5) 0.000 0.000 0.0426(18)
C1 0.056(4) 0.058(4) 0.053(4) -0.003(3) -0.001(3) 0.026(3)
C2 0.044(4) 0.072(4) 0.056(4) -0.001(3) -0.005(3) 0.026(3)
N3 0.050(3) 0.068(4) 0.063(3) 0.009(3) -0.006(3) 0.023(3)
C4 0.054(5) 0.072(5) 0.074(5) 0.003(4) 0.004(4) 0.028(4)
O4 0.065(3) 0.101(4) 0.096(3) 0.018(3) 0.005(3) 0.045(3)
C5 0.068(5) 0.095(6) 0.093(5) 0.021(4) 0.012(4) 0.049(4)
C6 0.090(6) 0.072(5) 0.067(4) 0.012(3) 0.001(4) 0.044(4)
C10 0.073(7) 0.114(10) 0.171(12) 0.002(8) -0.020(7) 0.039(7)
O10 0.133(6) 0.162(7) 0.204(8) 0.041(6) 0.020(6) 0.096(6)
O11 0.181(8) 0.146(7) 0.209(9) 0.049(6) 0.040(6) 0.094(6)
C11 0.123(9) 0.129(10) 0.258(17) 0.002(10) -0.018(9) 0.073(9)
C12 0.261(19) 0.27(2) 0.33(3) 0.070(17) 0.027(18) 0.200(17)

loop_
_atom_type_symbol
_atom_type_description
_atom_type_scat_dispersion_real
_atom_type_scat_dispersion_imag
_atom_type_scat_source
C C 0.0181 0.0091 'International Tables Vol C Tables 4.2.6.8 and 6.1.1.4'
H H 0.0000 0.0000 'International Tables Vol C Tables 4.2.6.8 and 6.1.1.4'
N N 0.0311 0.0180 'International Tables Vol C Tables 4.2.6.8 and 6.1.1.4'
O O 0.0492 0.0322 'International Tables Vol C Tables 4.2.6.8 and 6.1.1.4'
P P 0.2955 0.4335 'International Tables Vol C Tables 4.2.6.8 and 6.1.1.4'

loop_
_geom_angle_atom_site_label_1
_geom_angle_atom_site_label_2
_geom_angle_atom_site_label_3
_geom_angle_site_symmetry_1
_geom_angle_site_symmetry_3
_geom_angle
_geom_angle_publ_flag
O1 P1 C1 . . 111.5(2) y
O1 P1 C1 . 3_665 111.5(2) y
C1 P1 C1 . 3_665 107.4(2) y
O1 P1 C1 . 2_655 111.5(2) y
C1 P1 C1 . 2_655 107.4(2) y
C1 P1 C1 3_665 2_655 107.4(2) y
C2 C1 C6 . . 115.8(6) y
C2 C1 P1 . . 124.8(5) y
C6 C1 P1 . . 119.3(5) y
N3 C2 C1 . . 121.0(5) y
N3 C2 H2 . . 119.5 ?
C1 C2 H2 . . 119.5 ?
C2 N3 C4 . . 124.5(5) y
C2 N3 H3 . . 117.8 ?
C4 N3 H3 . . 117.8 ?
O4 C4 N3 . . 118.9(6) y
O4 C4 C5 . . 124.4(7) y
N3 C4 C5 . . 116.6(6) y
C6 C5 C4 . . 119.4(6) y
C6 C5 H5 . . 120.3 ?
C4 C5 H5 . . 120.3 ?
C5 C6 C1 . . 122.6(6) y
C5 C6 H6 . . 118.7 ?
C1 C6 H6 . . 118.7 ?
O11 C10 O10 . . 122.70(13) y
O11 C10 C11 . . 123.10(16) y
O10 C10 C11 . . 114.10(13) y
C10 O10 H10 . . 109.5 ?
C12 C11 C10 . . 126.20(18) y
C12 C11 H11 . . 116.9 ?
C10 C11 H11 . . 116.9 ?
C11 C12 H12A . . 120 ?
C11 C12 H12B . . 120 ?
H12A C12 H12B . . 120 ?

loop_
_geom_bond_atom_site_label_1
_geom_bond_atom_site_label_2
_geom_bond_site_symmetry_2
_geom_bond_distance
_geom_bond_publ_flag
P1 O1 . 1.448(7) y
P1 C1 . 1.774(6) y
P1 C1 3_665 1.774(6) y
P1 C1 2_655 1.774(6) y
C1 C2 . 1.331(8) y
C1 C6 . 1.433(8) y
C2 N3 . 1.329(7) y
C2 H2 . 0.94 ?
N3 C4 . 1.366(8) y
N3 H3 . 0.87 ?
C4 O4 . 1.252(7) y
C4 C5 . 1.372(9) y
C5 C6 . 1.341(9) y
C5 H5 . 0.94 ?
C6 H6 . 0.94 ?
C10 O11 . 1.144(12) y
C10 O10 . 1.272(13) y
C10 C11 . 1.443(16) y
O10 H10 . 0.83 ?
C11 C12 . 1.221(19) y
C11 H11 . 0.94 ?
C12 H12a . 0.94 ?
C12 H12b . 0.94 ?

loop_
_geom_hbond_atom_site_label_D
_geom_hbond_atom_site_label_H
_geom_hbond_atom_site_label_A
_geom_hbond_distance_DH
_geom_hbond_distance_HA
_geom_hbond_distance_DA
_geom_hbond_angle_DHA
_geom_hbond_site_symmetry_A
N3 H3 O4 0.87 1.99 2.843(7) 167.9 4_766
O10 H10 O4 0.83 1.83 2.646(8) 168.1 1_455

loop_
_geom_torsion_atom_site_label_1
_geom_torsion_atom_site_label_2
_geom_torsion_atom_site_label_3
_geom_torsion_atom_site_label_4
_geom_torsion_site_symmetry_1
_geom_torsion
_geom_torsion_publ_flag
O1 P1 C1 C2 . -133.8(5) y
C1 P1 C1 C2 3_665 103.7(4) y
C1 P1 C1 C2 2_655 -11.4(7) y
O1 P1 C1 C6 . 44.3(5) y
C1 P1 C1 C6 3_665 -78.1(6) y
C1 P1 C1 C6 2_655 166.8(5) y
C6 C1 C2 N3 . 1.1(9) y
P1 C1 C2 N3 . 179.3(4) y
C1 C2 N3 C4 . 0.8(9) y
C2 N3 C4 O4 . 179.4(6) y
C2 N3 C4 C5 . -2.7(9) y
O4 C4 C5 C6 . -179.5(7) y
N3 C4 C5 C6 . 2.7(1) y
C4 C5 C6 C1 . -1.00(11) y
C2 C1 C6 C5 . -1.0(1) y
P1 C1 C6 C5 . -179.3(6) y
O11 C10 C11 C12 . 171.00(19) y
O10 C10 C11 C12 . -7(2) y
